data_1541956
loop_
_publ_author_name
'Borisov, C.V.'
'Brusentsev, F.A.'
'Belov, N.V.'
'Klevcova, R.F.'

_publ_section_title
;
 Crystal structure of kridite Ca3 Al2 (F, O H)10 S O4 (H2 O)2
;
_journal_name_full 'Doklady Akademii Nauk SSSR'
_journal_page_first 1082
_journal_page_last 1084
_journal_volume 155
_journal_year 1964
_chemical_formula_sum 'Al2 Ca3 H14 O16 S'
_chemical_name_systematic 'Ca3 Al2 (O H)10 (S O4) (H2 O)2'
_space_group_IT_number 15
_symmetry_space_group_name_Hall '-C 2yc'
_symmetry_space_group_name_H-M 'C 1 2/c 1'
_cell_angle_alpha 90
_cell_angle_beta 94.5
_cell_angle_gamma 90
_cell_formula_units_Z 4
_cell_length_a 14.03
_cell_length_b 8.51
_cell_length_c 9.93
_cell_volume 1181.941
_citation_journal_id_ASTM DANKAS
_cod_data_source_file Borisov_DANKAS_1964_672.cif
_cod_data_source_block H14Al2Ca3O16S1
_cod_original_formula_sum 'H14 Al2 Ca3 O16 S1'
_cod_database_code 1541956

loop_
_symmetry_equiv_pos_as_xyz
x,y,z
-x,y,-z+1/2
-x,-y,-z
x,-y,z-1/2
x+1/2,y+1/2,z
-x+1/2,y+1/2,-z+1/2
-x+1/2,-y+1/2,-z
x+1/2,-y+1/2,z-1/2

loop_
_atom_site_label
_atom_site_type_symbol
_atom_site_fract_x
_atom_site_fract_y
_atom_site_fract_z
_atom_site_occupancy
_atom_site_U_iso_or_equiv
Al1 Al+3 0.2981 0.6026 0.9875 1 0.0
Ca1 Ca+2 0.253 0.2831 0.808 1 0.0
O8 O-2 0.19 0.688 0.0653 1 0.0
O7 O-2 0.235 0.443 0.312 1 0.0
O4 O-2 0.083 0.251 0.81 1 0.0
S1 S+6 0.5 0.157 0.25 1 0.0
Ca2 Ca+2 0.5 0.526 0.25 1 0.0
O3 O-2 0.237 0.087 0.9774 1 0.0
O1 O-2 0.1396 0.888 0.8456 1 0.0
O6 O-2 0.075 0.25 0.1156 1 0.0
O5 O-2 0.04 0.557 0.1379 1 0.0
O2 O-2 0.087 0.951 0.073 1 0.0
